data_7116893
loop_
_publ_author_name
'Renhong Sun'
'Jun Liu'
'Shuang Yang'
'Ming Chen'
'Ning Sun'
'Haoyi Chen'
'Xin Xie'
'Xu You'
'Shi Li'
'Yuanhong Liu'

_publ_section_title
;
 Cp2TiCl2-catalyzed cis-hydroalumination of propargylic amines with
 Red-Al: stereoselective synthesis of Z-configured allylic amines
;
_journal_name_full Chem.Commun.
_journal_page_first 6426
_journal_paper_doi 10.1039/C5cc00950B
_journal_volume 51
_journal_year 2015
_chemical_formula_sum 'C19 H20 I N O'
_chemical_formula_weight 405.26
_chemical_name_systematic
; 
 ? 
;
_space_group_crystal_system monoclinic
_space_group_IT_number 14
_space_group_name_Hall '-P 2ybc'
_space_group_name_H-M_alt 'P 1 21/c 1'
_symmetry_space_group_name_Hall '-P 2ybc'
_symmetry_space_group_name_H-M 'P 1 21/c 1'
_atom_sites_solution_hydrogens geom
_audit_creation_method SHELXL-2013
_audit_update_record
;
2014-12-24 deposited with the CCDC.
2015-03-05 downloaded from the CCDC.
;
_cell_angle_alpha 90
_cell_angle_beta 92.723(4)
_cell_angle_gamma 90
_cell_formula_units_Z 4
_cell_length_a 10.6819(17)
_cell_length_b 9.4115(15)
_cell_length_c 17.492(3)
_cell_measurement_reflns_used 3882
_cell_measurement_temperature 293(2)
_cell_measurement_theta_max 54.187
_cell_measurement_theta_min 4.916
_cell_volume 1756.5(5)
_computing_cell_refinement 'Bruker SMART'
_computing_data_collection 'Bruker SMART'
_computing_data_reduction 'Bruker SHELXTL'
_computing_molecular_graphics 'Bruker SHELXTL'
_computing_publication_material 'Bruker SHELXTL'
_computing_structure_refinement 'SHELXL-2013 (Sheldrick, 2013)'
_computing_structure_solution 'Bruker SHELXTL'
_diffrn_ambient_temperature 293(2)
_diffrn_measured_fraction_theta_full 0.999
_diffrn_measured_fraction_theta_max 0.999
_diffrn_measurement_device_type 'CCD area detector'
_diffrn_measurement_method 'phi and omega scans'
_diffrn_radiation_type MoK\a
_diffrn_radiation_wavelength 0.71073
_diffrn_reflns_av_R_equivalents 0.0456
_diffrn_reflns_av_unetI/netI 0.0498
_diffrn_reflns_Laue_measured_fraction_full 0.999
_diffrn_reflns_Laue_measured_fraction_max 0.999
_diffrn_reflns_limit_h_max 13
_diffrn_reflns_limit_h_min -11
_diffrn_reflns_limit_k_max 10
_diffrn_reflns_limit_k_min -11
_diffrn_reflns_limit_l_max 21
_diffrn_reflns_limit_l_min -17
_diffrn_reflns_number 10226
_diffrn_reflns_point_group_measured_fraction_full 0.999
_diffrn_reflns_point_group_measured_fraction_max 0.999
_diffrn_reflns_theta_full 25.242
_diffrn_reflns_theta_max 26.000
_diffrn_reflns_theta_min 2.331
_exptl_absorpt_coefficient_mu 1.825
_exptl_absorpt_correction_T_max 0.7457
_exptl_absorpt_correction_T_min 0.5470
_exptl_absorpt_correction_type multi-scan
_exptl_absorpt_process_details sadabs
_exptl_crystal_colour colorless
_exptl_crystal_density_diffrn 1.532
_exptl_crystal_description prismatic
_exptl_crystal_F_000 808
_exptl_crystal_size_max 0.211
_exptl_crystal_size_mid 0.175
_exptl_crystal_size_min 0.112
_refine_diff_density_max 0.705
_refine_diff_density_min -0.836
_refine_diff_density_rms 0.097
_refine_ls_extinction_coef .
_refine_ls_extinction_method none
_refine_ls_goodness_of_fit_ref 1.043
_refine_ls_hydrogen_treatment constr
_refine_ls_matrix_type full
_refine_ls_number_parameters 199
_refine_ls_number_reflns 3459
_refine_ls_number_restraints 0
_refine_ls_restrained_S_all 1.043
_refine_ls_R_factor_all 0.0490
_refine_ls_R_factor_gt 0.0396
_refine_ls_shift/su_max 0.001
_refine_ls_shift/su_mean 0.000
_refine_ls_structure_factor_coef Fsqd
_refine_ls_weighting_details 'w=1/[\s^2^(Fo^2^)+(0.0445P)^2^+0.7842P] where P=(Fo^2^+2Fc^2^)/3'
_refine_ls_weighting_scheme calc
_refine_ls_wR_factor_gt 0.0968
_refine_ls_wR_factor_ref 0.1034
_reflns_Friedel_coverage 0.000
_reflns_Friedel_fraction_full .
_reflns_Friedel_fraction_max .
_reflns_number_gt 2785
_reflns_number_total 3459
_reflns_threshold_expression 'I > 2\s(I)'
_cod_data_source_file c5cc00950b2.cif
_cod_data_source_block cd214724
_cod_database_code 7116893
_shelx_space_group_comment
; 
The symmetry employed for this shelxl refinement is uniquely defined 
by the following loop, which should always be used as a source of 
symmetry information in preference to the above space-group names. 
They are only intended as comments. 
;
_shelxl_version_number 2013-4

loop_
_space_group_symop_operation_xyz
'x, y, z'
'-x, y+1/2, -z+1/2'
'-x, -y, -z'
'x, -y-1/2, z-1/2'

loop_
_atom_site_label
_atom_site_type_symbol
_atom_site_fract_x
_atom_site_fract_y
_atom_site_fract_z
_atom_site_U_iso_or_equiv
_atom_site_adp_type
_atom_site_occupancy
_atom_site_site_symmetry_order
_atom_site_calc_flag
_atom_site_refinement_flags_posn
_atom_site_refinement_flags_adp
_atom_site_refinement_flags_occupancy
_atom_site_disorder_assembly
_atom_site_disorder_group
I1 I 0.21738(3) 1.34137(3) 0.04750(2) 0.07361(15) Uani 1 1 d . . . . .
N1 N 0.4272(2) 0.8548(3) 0.10096(14) 0.0411(6) Uani 1 1 d . . . . .
O1 O 0.5905(3) 0.7529(3) 0.22256(15) 0.0733(8) Uani 1 1 d . . . . .
C1 C 0.2080(3) 1.1249(3) 0.07985(18) 0.0423(6) Uani 1 1 d . . . . .
C2 C 0.2881(3) 1.0371(3) 0.04857(16) 0.0408(6) Uani 1 1 d . . . . .
H2 H 0.3408 1.0752 0.0131 0.049 Uiso 1 1 calc R U . . .
C3 C 0.3007(3) 0.8808(3) 0.06580(16) 0.0392(6) Uani 1 1 d . . . . .
H3 H 0.2376 0.8531 0.1019 0.047 Uiso 1 1 calc R U . . .
C4 C 0.2792(3) 0.7988(3) -0.00767(17) 0.0415(6) Uani 1 1 d . . . . .
C5 C 0.1725(3) 0.7172(4) -0.0203(2) 0.0511(8) Uani 1 1 d . . . . .
H5 H 0.1157 0.7083 0.0180 0.061 Uiso 1 1 calc R U . . .
C6 C 0.1499(3) 0.6491(4) -0.0895(2) 0.0585(9) Uani 1 1 d . . . . .
H6 H 0.0778 0.5948 -0.0975 0.070 Uiso 1 1 calc R U . . .
C7 C 0.2334(4) 0.6610(4) -0.1466(2) 0.0598(9) Uani 1 1 d . . . . .
H7 H 0.2177 0.6154 -0.1932 0.072 Uiso 1 1 calc R U . . .
C8 C 0.3397(4) 0.7403(4) -0.1344(2) 0.0638(10) Uani 1 1 d . . . . .
H8 H 0.3972 0.7475 -0.1725 0.077 Uiso 1 1 calc R U . . .
C9 C 0.3620(3) 0.8096(4) -0.06561(19) 0.0543(8) Uani 1 1 d . . . . .
H9 H 0.4340 0.8644 -0.0582 0.065 Uiso 1 1 calc R U . . .
C10 C 0.4497(3) 0.7041(4) 0.1138(2) 0.0566(8) Uani 1 1 d . . . . .
H10A H 0.4437 0.6540 0.0653 0.068 Uiso 1 1 calc R U . . .
H10B H 0.3864 0.6661 0.1461 0.068 Uiso 1 1 calc R U . . .
C11 C 0.5772(4) 0.6811(4) 0.1514(2) 0.0691(11) Uani 1 1 d . . . . .
H11A H 0.5908 0.5802 0.1595 0.083 Uiso 1 1 calc R U . . .
H11B H 0.6405 0.7152 0.1179 0.083 Uiso 1 1 calc R U . . .
C12 C 0.5699(4) 0.8995(5) 0.2106(2) 0.0661(10) Uani 1 1 d . . . . .
H12A H 0.6334 0.9365 0.1782 0.079 Uiso 1 1 calc R U . . .
H12B H 0.5779 0.9486 0.2593 0.079 Uiso 1 1 calc R U . . .
C13 C 0.4422(3) 0.9285(4) 0.17381(17) 0.0493(7) Uani 1 1 d . . . . .
H13A H 0.3782 0.8970 0.2075 0.059 Uiso 1 1 calc R U . . .
H13B H 0.4319 1.0299 0.1658 0.059 Uiso 1 1 calc R U . . .
C14 C 0.1106(3) 1.0902(3) 0.13393(17) 0.0419(6) Uani 1 1 d . . . . .
C15 C 0.1153(4) 1.1476(3) 0.2060(2) 0.0541(8) Uani 1 1 d . . . . .
H15 H 0.1803 1.2086 0.2213 0.065 Uiso 1 1 calc R U . . .
C16 C 0.0225(4) 1.1144(5) 0.2561(2) 0.0681(10) Uani 1 1 d . . . . .
H16 H 0.0255 1.1532 0.3051 0.082 Uiso 1 1 calc R U . . .
C17 C -0.0733(4) 1.0248(5) 0.2339(2) 0.0704(11) Uani 1 1 d . . . . .
H17 H -0.1353 1.0031 0.2676 0.084 Uiso 1 1 calc R U . . .
C18 C -0.0775(3) 0.9678(4) 0.1630(2) 0.0646(10) Uani 1 1 d . . . . .
H18 H -0.1426 0.9066 0.1480 0.078 Uiso 1 1 calc R U . . .
C19 C 0.0134(3) 0.9994(4) 0.11258(19) 0.0513(8) Uani 1 1 d . . . . .
H19 H 0.0094 0.9594 0.0639 0.062 Uiso 1 1 calc R U . . .

loop_
_atom_site_aniso_label
_atom_site_aniso_U_11
_atom_site_aniso_U_22
_atom_site_aniso_U_33
_atom_site_aniso_U_23
_atom_site_aniso_U_13
_atom_site_aniso_U_12
I1 0.0793(2) 0.03743(17) 0.1076(3) 0.01670(11) 0.04059(17) 0.00909(10)
N1 0.0395(13) 0.0390(14) 0.0447(13) 0.0020(10) 0.0016(10) 0.0059(10)
O1 0.0668(16) 0.088(2) 0.0635(16) 0.0122(14) -0.0080(12) 0.0273(15)
C1 0.0396(15) 0.0327(15) 0.0546(17) 0.0062(13) 0.0039(13) 0.0025(12)
C2 0.0361(15) 0.0411(16) 0.0456(15) 0.0039(12) 0.0047(12) 0.0026(12)
C3 0.0350(14) 0.0364(15) 0.0465(16) 0.0031(12) 0.0048(12) 0.0020(12)
C4 0.0391(15) 0.0352(15) 0.0502(17) 0.0025(12) 0.0010(13) 0.0034(12)
C5 0.0452(17) 0.0418(18) 0.067(2) -0.0013(15) 0.0069(15) 0.0012(14)
C6 0.0484(19) 0.049(2) 0.078(2) -0.0099(16) -0.0032(17) -0.0055(14)
C7 0.068(2) 0.047(2) 0.064(2) -0.0122(15) -0.0041(18) 0.0022(16)
C8 0.066(2) 0.069(3) 0.058(2) -0.0109(18) 0.0137(17) -0.0062(19)
C9 0.0459(18) 0.061(2) 0.0567(19) -0.0084(15) 0.0076(14) -0.0098(15)
C10 0.059(2) 0.0433(18) 0.067(2) 0.0046(15) -0.0008(16) 0.0127(16)
C11 0.070(3) 0.060(2) 0.077(3) 0.0104(19) 0.000(2) 0.0240(19)
C12 0.057(2) 0.078(3) 0.063(2) -0.0039(19) -0.0074(17) 0.009(2)
C13 0.0469(17) 0.056(2) 0.0453(16) -0.0019(14) 0.0015(13) 0.0071(14)
C14 0.0380(15) 0.0365(16) 0.0512(17) 0.0067(12) 0.0036(12) 0.0073(12)
C15 0.059(2) 0.047(2) 0.057(2) -0.0010(14) 0.0048(16) 0.0003(14)
C16 0.085(3) 0.063(2) 0.059(2) 0.0023(18) 0.0224(19) 0.008(2)
C17 0.068(2) 0.063(3) 0.083(3) 0.019(2) 0.033(2) 0.006(2)
C18 0.0440(19) 0.059(2) 0.091(3) 0.011(2) 0.0113(17) -0.0067(16)
C19 0.0473(17) 0.050(2) 0.0561(18) 0.0025(14) 0.0021(14) 0.0004(14)

loop_
_atom_type_symbol
_atom_type_description
_atom_type_scat_dispersion_real
_atom_type_scat_dispersion_imag
_atom_type_scat_source
C C 0.0033 0.0016 'International Tables Vol C Tables 4.2.6.8 and 6.1.1.4'
H H 0.0000 0.0000 'International Tables Vol C Tables 4.2.6.8 and 6.1.1.4'
N N 0.0061 0.0033 'International Tables Vol C Tables 4.2.6.8 and 6.1.1.4'
O O 0.0106 0.0060 'International Tables Vol C Tables 4.2.6.8 and 6.1.1.4'
I I -0.4742 1.8119 'International Tables Vol C Tables 4.2.6.8 and 6.1.1.4'

loop_
_geom_angle_atom_site_label_1
_geom_angle_atom_site_label_2
_geom_angle_atom_site_label_3
_geom_angle
_geom_angle_site_symmetry_1
_geom_angle_site_symmetry_3
C13 N1 C10 108.6(2) . .
C13 N1 C3 110.3(2) . .
C10 N1 C3 111.5(2) . .
C12 O1 C11 109.1(3) . .
C2 C1 C14 127.9(3) . .
C2 C1 I1 116.7(2) . .
C14 C1 I1 115.3(2) . .
C1 C2 C3 125.4(3) . .
C1 C2 H2 117.3 . .
C3 C2 H2 117.3 . .
N1 C3 C4 111.6(2) . .
N1 C3 C2 108.4(2) . .
C4 C3 C2 108.7(2) . .
N1 C3 H3 109.3 . .
C4 C3 H3 109.3 . .
C2 C3 H3 109.3 . .
C9 C4 C5 118.4(3) . .
C9 C4 C3 120.8(3) . .
C5 C4 C3 120.8(3) . .
C6 C5 C4 120.5(3) . .
C6 C5 H5 119.8 . .
C4 C5 H5 119.8 . .
C7 C6 C5 120.4(3) . .
C7 C6 H6 119.8 . .
C5 C6 H6 119.8 . .
C8 C7 C6 119.6(3) . .
C8 C7 H7 120.2 . .
C6 C7 H7 120.2 . .
C7 C8 C9 120.1(3) . .
C7 C8 H8 119.9 . .
C9 C8 H8 119.9 . .
C4 C9 C8 121.1(3) . .
C4 C9 H9 119.5 . .
C8 C9 H9 119.5 . .
N1 C10 C11 110.4(3) . .
N1 C10 H10A 109.6 . .
C11 C10 H10A 109.6 . .
N1 C10 H10B 109.6 . .
C11 C10 H10B 109.6 . .
H10A C10 H10B 108.1 . .
O1 C11 C10 111.5(3) . .
O1 C11 H11A 109.3 . .
C10 C11 H11A 109.3 . .
O1 C11 H11B 109.3 . .
C10 C11 H11B 109.3 . .
H11A C11 H11B 108.0 . .
O1 C12 C13 111.9(3) . .
O1 C12 H12A 109.2 . .
C13 C12 H12A 109.2 . .
O1 C12 H12B 109.2 . .
C13 C12 H12B 109.2 . .
H12A C12 H12B 107.9 . .
N1 C13 C12 110.4(3) . .
N1 C13 H13A 109.6 . .
C12 C13 H13A 109.6 . .
N1 C13 H13B 109.6 . .
C12 C13 H13B 109.6 . .
H13A C13 H13B 108.1 . .
C15 C14 C19 119.1(3) . .
C15 C14 C1 120.4(3) . .
C19 C14 C1 120.5(3) . .
C14 C15 C16 119.7(3) . .
C14 C15 H15 120.2 . .
C16 C15 H15 120.2 . .
C17 C16 C15 120.4(4) . .
C17 C16 H16 119.8 . .
C15 C16 H16 119.8 . .
C18 C17 C16 119.9(4) . .
C18 C17 H17 120.1 . .
C16 C17 H17 120.1 . .
C17 C18 C19 120.6(4) . .
C17 C18 H18 119.7 . .
C19 C18 H18 119.7 . .
C18 C19 C14 120.3(3) . .
C18 C19 H19 119.8 . .
C14 C19 H19 119.8 . .

loop_
_geom_bond_atom_site_label_1
_geom_bond_atom_site_label_2
_geom_bond_distance
_geom_bond_site_symmetry_2
I1 C1 2.118(3) .
N1 C13 1.453(4) .
N1 C10 1.455(4) .
N1 C3 1.479(4) .
O1 C12 1.411(5) .
O1 C11 1.417(5) .
C1 C2 1.326(4) .
C1 C14 1.476(4) .
C2 C3 1.506(4) .
C2 H2 0.9300 .
C3 C4 1.507(4) .
C3 H3 0.9800 .
C4 C9 1.380(5) .
C4 C5 1.383(4) .
C5 C6 1.380(5) .
C5 H5 0.9300 .
C6 C7 1.375(6) .
C6 H6 0.9300 .
C7 C8 1.367(5) .
C7 H7 0.9300 .
C8 C9 1.379(5) .
C8 H8 0.9300 .
C9 H9 0.9300 .
C10 C11 1.500(5) .
C10 H10A 0.9700 .
C10 H10B 0.9700 .
C11 H11A 0.9700 .
C11 H11B 0.9700 .
C12 C13 1.505(5) .
C12 H12A 0.9700 .
C12 H12B 0.9700 .
C13 H13A 0.9700 .
C13 H13B 0.9700 .
C14 C15 1.371(5) .
C14 C19 1.383(4) .
C15 C16 1.390(5) .
C15 H15 0.9300 .
C16 C17 1.368(6) .
C16 H16 0.9300 .
C17 C18 1.351(6) .
C17 H17 0.9300 .
C18 C19 1.374(5) .
C18 H18 0.9300 .
C19 H19 0.9300 .

loop_
_geom_torsion_atom_site_label_1
_geom_torsion_atom_site_label_2
_geom_torsion_atom_site_label_3
_geom_torsion_atom_site_label_4
_geom_torsion
_geom_torsion_site_symmetry_1
_geom_torsion_site_symmetry_2
_geom_torsion_site_symmetry_3
_geom_torsion_site_symmetry_4
C14 C1 C2 C3 -3.6(5) . . . .
I1 C1 C2 C3 177.5(2) . . . .
C13 N1 C3 C4 -176.6(2) . . . .
C10 N1 C3 C4 -55.8(3) . . . .
C13 N1 C3 C2 63.7(3) . . . .
C10 N1 C3 C2 -175.6(3) . . . .
C1 C2 C3 N1 -116.4(3) . . . .
C1 C2 C3 C4 122.1(3) . . . .
N1 C3 C4 C9 -53.4(4) . . . .
C2 C3 C4 C9 66.2(4) . . . .
N1 C3 C4 C5 130.3(3) . . . .
C2 C3 C4 C5 -110.2(3) . . . .
C9 C4 C5 C6 -0.2(5) . . . .
C3 C4 C5 C6 176.2(3) . . . .
C4 C5 C6 C7 0.2(5) . . . .
C5 C6 C7 C8 0.4(6) . . . .
C6 C7 C8 C9 -1.0(6) . . . .
C5 C4 C9 C8 -0.4(5) . . . .
C3 C4 C9 C8 -176.8(3) . . . .
C7 C8 C9 C4 1.0(6) . . . .
C13 N1 C10 C11 -56.7(4) . . . .
C3 N1 C10 C11 -178.5(3) . . . .
C12 O1 C11 C10 -58.6(4) . . . .
N1 C10 C11 O1 59.1(4) . . . .
C11 O1 C12 C13 58.2(4) . . . .
C10 N1 C13 C12 56.2(4) . . . .
C3 N1 C13 C12 178.7(3) . . . .
O1 C12 C13 N1 -58.3(4) . . . .
C2 C1 C14 C15 117.9(4) . . . .
I1 C1 C14 C15 -63.3(3) . . . .
C2 C1 C14 C19 -62.2(4) . . . .
I1 C1 C14 C19 116.7(3) . . . .
C19 C14 C15 C16 -0.3(5) . . . .
C1 C14 C15 C16 179.7(3) . . . .
C14 C15 C16 C17 0.0(6) . . . .
C15 C16 C17 C18 0.3(6) . . . .
C16 C17 C18 C19 -0.2(6) . . . .
C17 C18 C19 C14 0.0(5) . . . .
C15 C14 C19 C18 0.3(5) . . . .
C1 C14 C19 C18 -179.7(3) . . . .
